data_4036561
loop_
_publ_author_name
'Essig, Sebastian'
'Menche, Dirk'

_publ_section_title
;
 Stereoselective Synthesis of Isochromanones by an Asymmetric
 Ortho-Lithiation Strategy: Synthetic Access to the Isochromanone Core of
 the Ajudazols.
;
_journal_issue 5
_journal_name_full 'The Journal of organic chemistry'
_journal_page_first 1943
_journal_page_last 1966
_journal_paper_doi 10.1021/acs.joc.5b02781
_journal_volume 81
_journal_year 2016
_chemical_absolute_configuration rmad
_chemical_formula_sum 'C32 H59 N O4 Si2'
_chemical_formula_weight 577.98
_chemical_name_common '57 in manuscript'
_space_group_IT_number 19
_space_group_name_Hall 'P 2ac 2ab'
_space_group_name_H-M_alt 'P 21 21 21'
_symmetry_cell_setting orthorhombic
_symmetry_space_group_name_H-M 'P 21 21 21'
_atom_sites_solution_hydrogens geom
_atom_sites_solution_primary direct
_atom_sites_solution_secondary difmap
_audit_creation_method SHELXL-97
_cell_angle_alpha 90.00
_cell_angle_beta 90.00
_cell_angle_gamma 90.00
_cell_formula_units_Z 4
_cell_length_a 11.406(3)
_cell_length_b 13.239(3)
_cell_length_c 23.993(7)
_cell_measurement_reflns_used 2725
_cell_measurement_temperature 200(2)
_cell_measurement_theta_max 22.96
_cell_measurement_theta_min 2.29
_cell_volume 3623.0(16)
_computing_cell_refinement 'Bruker SMART'
_computing_data_collection 'Bruker SMART'
_computing_data_reduction 'Bruker SAINT'
_computing_molecular_graphics 'Bruker SHELXTL'
_computing_publication_material 'Bruker SHELXTL'
_computing_structure_refinement 'SHELXL-97 (Sheldrick, 1997)'
_computing_structure_solution 'SHELXS-97 (Sheldrick, 1990)'
_diffrn_ambient_temperature 200(2)
_diffrn_measured_fraction_theta_full 0.925
_diffrn_measured_fraction_theta_max 0.925
_diffrn_measurement_device_type 'CCD area detector'
_diffrn_measurement_method 'omega scans'
_diffrn_radiation_monochromator graphite
_diffrn_radiation_source 'fine-focus sealed tube'
_diffrn_radiation_type MoK\a
_diffrn_radiation_wavelength 0.71073
_diffrn_reflns_av_R_equivalents 0.0522
_diffrn_reflns_av_sigmaI/netI 0.0791
_diffrn_reflns_limit_h_max 15
_diffrn_reflns_limit_h_min -13
_diffrn_reflns_limit_k_max 15
_diffrn_reflns_limit_k_min -9
_diffrn_reflns_limit_l_max 31
_diffrn_reflns_limit_l_min -10
_diffrn_reflns_number 10573
_diffrn_reflns_theta_full 28.28
_diffrn_reflns_theta_max 28.28
_diffrn_reflns_theta_min 1.70
_exptl_absorpt_coefficient_mu 0.130
_exptl_absorpt_correction_T_max 0.9859
_exptl_absorpt_correction_T_min 0.9404
_exptl_absorpt_correction_type multi-scan
_exptl_absorpt_process_details
;
Sheldrick, G. M. (2008). <i>SADABS</i>. University of G\"ottingen, Germany.
;
_exptl_crystal_colour colourless
_exptl_crystal_density_diffrn 1.060
_exptl_crystal_density_method 'not measured'
_exptl_crystal_description polyhedron
_exptl_crystal_F_000 1272
_exptl_crystal_size_max 0.48
_exptl_crystal_size_mid 0.37
_exptl_crystal_size_min 0.11
_refine_diff_density_max 0.238
_refine_diff_density_min -0.235
_refine_diff_density_rms 0.041
_refine_ls_abs_structure_details 'Flack H D (1983), Acta Cryst. A39, 876-881'
_refine_ls_abs_structure_Flack 0.16(12)
_refine_ls_extinction_method none
_refine_ls_goodness_of_fit_ref 0.886
_refine_ls_hydrogen_treatment mixed
_refine_ls_matrix_type full
_refine_ls_number_parameters 358
_refine_ls_number_reflns 7549
_refine_ls_number_restraints 0
_refine_ls_restrained_S_all 0.886
_refine_ls_R_factor_all 0.0796
_refine_ls_R_factor_gt 0.0528
_refine_ls_shift/su_max 0.000
_refine_ls_shift/su_mean 0.000
_refine_ls_structure_factor_coef Fsqd
_refine_ls_weighting_details 'calc w=1/[\s^2^(Fo^2^)+(0.0538P)^2^+0.0000P] where P=(Fo^2^+2Fc^2^)/3'
_refine_ls_weighting_scheme calc
_refine_ls_wR_factor_gt 0.1101
_refine_ls_wR_factor_ref 0.1188
_reflns_number_gt 5056
_reflns_number_total 7549
_reflns_threshold_expression >2sigma(I)
_cod_data_source_file jo5b02781_si_002.cif
_cod_data_source_block se1
_cod_depositor_comments
;
The following automatic conversions were performed:

data item '_symmetry_cell_setting' value 'Orthorhombic' was changed
to 'orthorhombic' in accordance with the
/home/saulius/struct/COD-crude-data/automatic-downloads/DataCite-retrospective/ACS/depositions/lib/dictionaries/cif_core.dic
dictionary named 'cif_core.dic' version 2.4.2 last updated on
2011-04-26.

Automatic conversion script
Id: cif_fix_values 6909 2019-04-08 15:41:33Z antanas 
;
_cod_original_cell_volume 3623.0(18)
_cod_original_sg_symbol_H-M P2(1)2(1)2(1)
_cod_database_code 4036561

loop_
_symmetry_equiv_pos_as_xyz
'x, y, z'
'-x+1/2, -y, z+1/2'
'-x, y+1/2, -z+1/2'
'x+1/2, -y+1/2, -z'

loop_
_atom_site_label
_atom_site_type_symbol
_atom_site_fract_x
_atom_site_fract_y
_atom_site_fract_z
_atom_site_U_iso_or_equiv
_atom_site_adp_type
_atom_site_occupancy
_atom_site_symmetry_multiplicity
_atom_site_calc_flag
_atom_site_refinement_flags
Si1 Si 0.04191(7) 0.12052(5) 0.15042(3) 0.04055(19) Uani 1 1 d .
C1 C 0.3034(2) 0.2259(2) 0.22679(9) 0.0343(6) Uani 1 1 d .
O1 O 0.35249(17) 0.14369(14) 0.22035(8) 0.0453(5) Uani 1 1 d .
N1 N 0.34334(18) 0.31133(16) 0.20364(8) 0.0352(5) Uani 1 1 d .
Si2 Si 0.46130(9) 0.31448(8) 0.43152(4) 0.0652(3) Uani 1 1 d .
C2 C 0.0852(2) 0.23619(18) 0.24256(9) 0.0297(5) Uani 1 1 d .
O2 O 0.07224(15) 0.22649(12) 0.18575(6) 0.0348(4) Uani 1 1 d .
C3 C -0.0119(2) 0.25553(18) 0.27615(9) 0.0322(6) Uani 1 1 d .
C4 C 0.0084(2) 0.26763(18) 0.33310(10) 0.0363(6) Uani 1 1 d .
H4 H -0.0561 0.2826 0.3568 0.044 Uiso 1 1 calc R
C5 C 0.1185(2) 0.25864(18) 0.35636(9) 0.0347(6) Uani 1 1 d .
H5 H 0.1284 0.2654 0.3955 0.042 Uiso 1 1 calc R
C6 C 0.2149(2) 0.23976(18) 0.32257(9) 0.0306(5) Uani 1 1 d .
C7 C 0.3339(2) 0.22254(19) 0.34848(10) 0.0396(6) Uani 1 1 d .
H7 H 0.3951 0.2482 0.3223 0.048 Uiso 1 1 calc R
O7 O 0.34006(17) 0.27960(14) 0.39884(7) 0.0470(5) Uani 1 1 d .
C8 C 0.3616(2) 0.1102(2) 0.36244(11) 0.0443(7) Uani 1 1 d .
H8A H 0.4219 0.1125 0.3927 0.053 Uiso 1 1 calc R
O8 O 0.4154(2) 0.05923(16) 0.31766(10) 0.0625(6) Uani 1 1 d .
H8 H 0.383(3) 0.079(3) 0.2842(15) 0.089(13) Uiso 1 1 d .
C9 C 0.2594(2) 0.0501(2) 0.38653(10) 0.0409(7) Uani 1 1 d .
H9 H 0.2117 0.0962 0.4105 0.049 Uiso 1 1 calc R
C10 C 0.1809(3) 0.0058(2) 0.34277(13) 0.0527(8) Uani 1 1 d .
H10 H 0.2186 -0.0228 0.3112 0.063 Uiso 1 1 calc R
C11 C 0.0671(3) 0.0021(2) 0.34313(15) 0.0680(9) Uani 1 1 d .
H11A H 0.0246 0.0296 0.3736 0.082 Uiso 1 1 calc R
H11B H 0.0263 -0.0281 0.3129 0.082 Uiso 1 1 calc R
C12 C 0.2871(2) 0.41077(19) 0.21285(11) 0.0424(7) Uani 1 1 d .
H12 H 0.2092 0.3980 0.2306 0.051 Uiso 1 1 calc R
C13 C 0.2647(3) 0.4659(2) 0.15883(15) 0.0691(10) Uani 1 1 d .
H13A H 0.2173 0.4233 0.1342 0.104 Uiso 1 1 calc R
H13B H 0.3396 0.4814 0.1407 0.104 Uiso 1 1 calc R
H13C H 0.2226 0.5290 0.1665 0.104 Uiso 1 1 calc R
C14 C 0.3585(3) 0.4724(2) 0.25325(14) 0.0637(9) Uani 1 1 d .
H14A H 0.3701 0.4339 0.2877 0.096 Uiso 1 1 calc R
H14B H 0.3170 0.5354 0.2617 0.096 Uiso 1 1 calc R
H14C H 0.4349 0.4881 0.2366 0.096 Uiso 1 1 calc R
C15 C 0.4392(3) 0.2537(3) 0.11669(12) 0.0654(9) Uani 1 1 d .
H15A H 0.3713 0.2807 0.0966 0.098 Uiso 1 1 calc R
H15B H 0.4268 0.1818 0.1244 0.098 Uiso 1 1 calc R
H15C H 0.5097 0.2620 0.0938 0.098 Uiso 1 1 calc R
C16 C 0.5585(3) 0.2737(3) 0.20508(13) 0.0626(9) Uani 1 1 d .
H16A H 0.5648 0.3136 0.2394 0.094 Uiso 1 1 calc R
H16B H 0.6303 0.2815 0.1831 0.094 Uiso 1 1 calc R
H16C H 0.5475 0.2023 0.2146 0.094 Uiso 1 1 calc R
C17 C 0.4544(2) 0.3103(2) 0.17133(10) 0.0423(6) Uani 1 1 d .
H17 H 0.4713 0.3822 0.1612 0.051 Uiso 1 1 calc R
C18 C 0.1985(2) 0.23381(18) 0.26498(9) 0.0293(5) Uani 1 1 d .
C19 C -0.1330(2) 0.2684(2) 0.25320(12) 0.0457(7) Uani 1 1 d .
H19A H -0.1285 0.2822 0.2131 0.069 Uiso 1 1 calc R
H19B H -0.1718 0.3249 0.2720 0.069 Uiso 1 1 calc R
H19C H -0.1781 0.2064 0.2594 0.069 Uiso 1 1 calc R
C20 C 0.3069(3) -0.0361(2) 0.42298(13) 0.0625(9) Uani 1 1 d .
H20A H 0.3588 -0.0082 0.4517 0.094 Uiso 1 1 calc R
H20B H 0.3508 -0.0837 0.3997 0.094 Uiso 1 1 calc R
H20C H 0.2413 -0.0713 0.4408 0.094 Uiso 1 1 calc R
C21 C -0.0775(3) 0.0499(2) 0.18478(13) 0.0671(10) Uani 1 1 d .
H21A H -0.0521 0.0288 0.2220 0.101 Uiso 1 1 calc R
H21B H -0.0969 -0.0100 0.1626 0.101 Uiso 1 1 calc R
H21C H -0.1468 0.0932 0.1880 0.101 Uiso 1 1 calc R
C22 C 0.1703(3) 0.0355(2) 0.14721(17) 0.0777(11) Uani 1 1 d .
H22A H 0.2357 0.0705 0.1291 0.117 Uiso 1 1 calc R
H22B H 0.1500 -0.0251 0.1257 0.117 Uiso 1 1 calc R
H22C H 0.1931 0.0159 0.1851 0.117 Uiso 1 1 calc R
C23 C -0.0011(3) 0.1645(2) 0.07931(12) 0.0599(9) Uani 1 1 d .
C24 C -0.1036(4) 0.2346(3) 0.08172(16) 0.1028(16) Uani 1 1 d .
H24A H -0.0837 0.2934 0.1046 0.154 Uiso 1 1 calc R
H24B H -0.1709 0.1994 0.0982 0.154 Uiso 1 1 calc R
H24C H -0.1236 0.2568 0.0439 0.154 Uiso 1 1 calc R
C25 C 0.1026(5) 0.2196(3) 0.05177(14) 0.1051(17) Uani 1 1 d .
H25A H 0.1233 0.2791 0.0740 0.158 Uiso 1 1 calc R
H25B H 0.0803 0.2408 0.0141 0.158 Uiso 1 1 calc R
H25C H 0.1701 0.1740 0.0497 0.158 Uiso 1 1 calc R
C26 C -0.0329(4) 0.0731(2) 0.04344(13) 0.0767(11) Uani 1 1 d .
H26A H -0.0994 0.0374 0.0603 0.115 Uiso 1 1 calc R
H26B H 0.0346 0.0275 0.0411 0.115 Uiso 1 1 calc R
H26C H -0.0543 0.0959 0.0059 0.115 Uiso 1 1 calc R
C31 C 0.5870(3) 0.3175(4) 0.38284(19) 0.1098(16) Uani 1 1 d .
H31A H 0.6007 0.2496 0.3680 0.165 Uiso 1 1 calc R
H31B H 0.6571 0.3407 0.4026 0.165 Uiso 1 1 calc R
H31C H 0.5697 0.3639 0.3521 0.165 Uiso 1 1 calc R
C32 C 0.4948(6) 0.2239(3) 0.4895(2) 0.145(3) Uani 1 1 d .
H32A H 0.5118 0.1571 0.4739 0.218 Uiso 1 1 calc R
H32B H 0.4270 0.2192 0.5145 0.218 Uiso 1 1 calc R
H32C H 0.5630 0.2480 0.5105 0.218 Uiso 1 1 calc R
C33 C 0.4272(3) 0.4398(3) 0.46161(14) 0.0747(11) Uani 1 1 d .
C34 C 0.3845(4) 0.5111(3) 0.41494(17) 0.0926(13) Uani 1 1 d .
H34A H 0.3144 0.4825 0.3974 0.139 Uiso 1 1 calc R
H34B H 0.4464 0.5188 0.3870 0.139 Uiso 1 1 calc R
H34C H 0.3655 0.5773 0.4309 0.139 Uiso 1 1 calc R
C35 C 0.5393(4) 0.4875(3) 0.48732(19) 0.1163(17) Uani 1 1 d .
H35A H 0.5994 0.4946 0.4584 0.174 Uiso 1 1 calc R
H35B H 0.5689 0.4437 0.5171 0.174 Uiso 1 1 calc R
H35C H 0.5204 0.5541 0.5027 0.174 Uiso 1 1 calc R
C36 C 0.3326(4) 0.4314(3) 0.50531(18) 0.1068(15) Uani 1 1 d .
H36A H 0.2635 0.3987 0.4892 0.160 Uiso 1 1 calc R
H36B H 0.3115 0.4991 0.5185 0.160 Uiso 1 1 calc R
H36C H 0.3616 0.3911 0.5367 0.160 Uiso 1 1 calc R

loop_
_atom_site_aniso_label
_atom_site_aniso_U_11
_atom_site_aniso_U_22
_atom_site_aniso_U_33
_atom_site_aniso_U_23
_atom_site_aniso_U_13
_atom_site_aniso_U_12
Si1 0.0439(5) 0.0360(4) 0.0418(4) -0.0040(3) -0.0007(3) -0.0032(4)
C1 0.0310(15) 0.0396(15) 0.0322(12) 0.0016(11) -0.0022(10) -0.0015(12)
O1 0.0411(12) 0.0372(11) 0.0575(12) 0.0037(9) 0.0111(9) 0.0084(9)
N1 0.0297(12) 0.0350(12) 0.0409(11) 0.0035(10) 0.0060(9) -0.0012(10)
Si2 0.0579(6) 0.0728(6) 0.0648(5) -0.0045(5) -0.0294(5) -0.0060(5)
C2 0.0338(14) 0.0221(13) 0.0331(12) 0.0019(10) 0.0021(10) -0.0025(11)
O2 0.0363(11) 0.0355(9) 0.0327(8) 0.0005(7) -0.0019(7) -0.0021(8)
C3 0.0286(15) 0.0255(13) 0.0425(13) 0.0014(10) -0.0004(10) 0.0002(10)
C4 0.0340(15) 0.0335(14) 0.0414(13) 0.0012(11) 0.0106(10) 0.0064(12)
C5 0.0386(15) 0.0351(14) 0.0303(12) 0.0005(11) 0.0030(10) -0.0017(12)
C6 0.0293(14) 0.0250(13) 0.0374(12) 0.0016(10) 0.0003(10) -0.0019(11)
C7 0.0307(14) 0.0502(16) 0.0380(13) 0.0023(13) -0.0030(11) -0.0065(12)
O7 0.0453(13) 0.0540(12) 0.0418(10) -0.0005(9) -0.0109(8) -0.0086(10)
C8 0.0355(16) 0.0511(17) 0.0463(15) 0.0054(13) -0.0035(11) 0.0050(14)
O8 0.0579(16) 0.0646(14) 0.0650(14) 0.0155(11) 0.0208(11) 0.0290(12)
C9 0.0424(18) 0.0386(16) 0.0417(14) 0.0048(12) 0.0004(12) 0.0041(13)
C10 0.051(2) 0.0473(18) 0.0593(18) -0.0009(15) -0.0018(14) -0.0031(15)
C11 0.061(3) 0.058(2) 0.085(2) 0.0078(18) -0.0171(19) -0.0062(18)
C12 0.0306(16) 0.0373(16) 0.0594(17) 0.0026(13) 0.0141(12) -0.0003(12)
C13 0.063(2) 0.054(2) 0.090(2) 0.0233(19) 0.0062(19) 0.0095(18)
C14 0.058(2) 0.055(2) 0.077(2) -0.0149(17) 0.0197(17) -0.0119(17)
C15 0.060(2) 0.080(2) 0.0559(17) -0.0088(16) 0.0247(16) -0.0067(19)
C16 0.0305(18) 0.080(2) 0.078(2) 0.0163(19) 0.0079(15) 0.0024(16)
C17 0.0302(15) 0.0498(16) 0.0470(14) 0.0067(12) 0.0150(12) -0.0032(14)
C18 0.0291(14) 0.0246(13) 0.0343(12) 0.0014(10) 0.0011(9) -0.0032(11)
C19 0.0316(16) 0.0530(18) 0.0525(16) -0.0028(14) -0.0027(12) 0.0063(14)
C20 0.062(2) 0.063(2) 0.0633(19) 0.0183(17) -0.0003(16) 0.0087(18)
C21 0.080(3) 0.0510(19) 0.070(2) -0.0116(16) 0.0133(18) -0.0232(18)
C22 0.069(3) 0.052(2) 0.112(3) -0.027(2) -0.010(2) 0.0090(18)
C23 0.085(3) 0.052(2) 0.0433(16) -0.0073(14) -0.0110(15) -0.0057(18)
C24 0.147(4) 0.084(3) 0.078(2) -0.022(2) -0.058(3) 0.036(3)
C25 0.157(5) 0.104(3) 0.055(2) 0.014(2) -0.008(2) -0.061(3)
C26 0.108(3) 0.070(2) 0.0518(17) -0.0232(16) -0.009(2) -0.010(2)
C31 0.040(3) 0.156(4) 0.134(4) -0.048(3) -0.004(2) -0.022(3)
C32 0.216(7) 0.104(3) 0.116(3) 0.008(3) -0.113(4) 0.016(4)
C33 0.075(3) 0.086(3) 0.063(2) -0.0093(19) -0.0234(19) -0.015(2)
C34 0.111(4) 0.059(2) 0.108(3) -0.009(2) -0.027(3) -0.002(2)
C35 0.116(4) 0.111(3) 0.122(3) -0.034(3) -0.054(3) -0.026(3)
C36 0.114(4) 0.122(4) 0.084(3) -0.019(3) 0.005(3) 0.001(3)

loop_
_atom_type_symbol
_atom_type_description
_atom_type_scat_dispersion_real
_atom_type_scat_dispersion_imag
_atom_type_scat_source
C C 0.0033 0.0016 'International Tables Vol C Tables 4.2.6.8 and 6.1.1.4'
H H 0.0000 0.0000 'International Tables Vol C Tables 4.2.6.8 and 6.1.1.4'
N N 0.0061 0.0033 'International Tables Vol C Tables 4.2.6.8 and 6.1.1.4'
O O 0.0106 0.0060 'International Tables Vol C Tables 4.2.6.8 and 6.1.1.4'
Si Si 0.0817 0.0704 'International Tables Vol C Tables 4.2.6.8 and 6.1.1.4'

loop_
_geom_angle_atom_site_label_1
_geom_angle_atom_site_label_2
_geom_angle_atom_site_label_3
_geom_angle
O2 Si1 C21 110.53(12)
O2 Si1 C22 111.58(13)
C21 Si1 C22 107.10(18)
O2 Si1 C23 104.80(11)
C21 Si1 C23 111.83(16)
C22 Si1 C23 111.07(17)
O1 C1 N1 122.6(2)
O1 C1 C18 119.8(2)
N1 C1 C18 117.5(2)
C1 N1 C12 122.8(2)
C1 N1 C17 119.9(2)
C12 N1 C17 117.1(2)
O7 Si2 C31 110.76(14)
O7 Si2 C33 105.02(14)
C31 Si2 C33 112.9(2)
O7 Si2 C32 110.05(19)
C31 Si2 C32 109.0(3)
C33 Si2 C32 109.05(19)
O2 C2 C3 120.3(2)
O2 C2 C18 118.52(19)
C3 C2 C18 121.0(2)
C2 O2 Si1 126.95(14)
C2 C3 C4 117.1(2)
C2 C3 C19 122.8(2)
C4 C3 C19 120.0(2)
C5 C4 C3 122.5(2)
C5 C4 H4 118.8
C3 C4 H4 118.8
C4 C5 C6 120.0(2)
C4 C5 H5 120.0
C6 C5 H5 120.0
C5 C6 C18 118.8(2)
C5 C6 C7 119.9(2)
C18 C6 C7 121.3(2)
O7 C7 C6 108.3(2)
O7 C7 C8 108.3(2)
C6 C7 C8 114.5(2)
O7 C7 H7 108.5
C6 C7 H7 108.5
C8 C7 H7 108.5
C7 O7 Si2 126.17(16)
O8 C8 C9 111.8(2)
O8 C8 C7 112.5(2)
C9 C8 C7 115.1(2)
O8 C8 H8A 105.5
C9 C8 H8A 105.5
C7 C8 H8A 105.5
C8 O8 H8 111(2)
C10 C9 C8 113.3(2)
C10 C9 C20 108.5(2)
C8 C9 C20 109.5(2)
C10 C9 H9 108.5
C8 C9 H9 108.5
C20 C9 H9 108.5
C11 C10 C9 127.4(3)
C11 C10 H10 116.3
C9 C10 H10 116.3
C10 C11 H11A 120.0
C10 C11 H11B 120.0
H11A C11 H11B 120.0
N1 C12 C14 110.1(2)
N1 C12 C13 112.0(2)
C14 C12 C13 112.5(2)
N1 C12 H12 107.3
C14 C12 H12 107.3
C13 C12 H12 107.3
C12 C13 H13A 109.5
C12 C13 H13B 109.5
H13A C13 H13B 109.5
C12 C13 H13C 109.5
H13A C13 H13C 109.5
H13B C13 H13C 109.5
C12 C14 H14A 109.5
C12 C14 H14B 109.5
H14A C14 H14B 109.5
C12 C14 H14C 109.5
H14A C14 H14C 109.5
H14B C14 H14C 109.5
C17 C15 H15A 109.5
C17 C15 H15B 109.5
H15A C15 H15B 109.5
C17 C15 H15C 109.5
H15A C15 H15C 109.5
H15B C15 H15C 109.5
C17 C16 H16A 109.5
C17 C16 H16B 109.5
H16A C16 H16B 109.5
C17 C16 H16C 109.5
H16A C16 H16C 109.5
H16B C16 H16C 109.5
N1 C17 C16 113.1(2)
N1 C17 C15 110.9(2)
C16 C17 C15 113.1(3)
N1 C17 H17 106.4
C16 C17 H17 106.4
C15 C17 H17 106.4
C6 C18 C2 120.2(2)
C6 C18 C1 119.9(2)
C2 C18 C1 119.96(19)
C3 C19 H19A 109.5
C3 C19 H19B 109.5
H19A C19 H19B 109.5
C3 C19 H19C 109.5
H19A C19 H19C 109.5
H19B C19 H19C 109.5
C9 C20 H20A 109.5
C9 C20 H20B 109.5
H20A C20 H20B 109.5
C9 C20 H20C 109.5
H20A C20 H20C 109.5
H20B C20 H20C 109.5
Si1 C21 H21A 109.5
Si1 C21 H21B 109.5
H21A C21 H21B 109.5
Si1 C21 H21C 109.5
H21A C21 H21C 109.5
H21B C21 H21C 109.5
Si1 C22 H22A 109.5
Si1 C22 H22B 109.5
H22A C22 H22B 109.5
Si1 C22 H22C 109.5
H22A C22 H22C 109.5
H22B C22 H22C 109.5
C24 C23 C26 109.1(3)
C24 C23 C25 108.9(3)
C26 C23 C25 108.4(3)
C24 C23 Si1 111.3(2)
C26 C23 Si1 109.3(2)
C25 C23 Si1 109.8(2)
C23 C24 H24A 109.5
C23 C24 H24B 109.5
H24A C24 H24B 109.5
C23 C24 H24C 109.5
H24A C24 H24C 109.5
H24B C24 H24C 109.5
C23 C25 H25A 109.5
C23 C25 H25B 109.5
H25A C25 H25B 109.5
C23 C25 H25C 109.5
H25A C25 H25C 109.5
H25B C25 H25C 109.5
C23 C26 H26A 109.5
C23 C26 H26B 109.5
H26A C26 H26B 109.5
C23 C26 H26C 109.5
H26A C26 H26C 109.5
H26B C26 H26C 109.5
Si2 C31 H31A 109.5
Si2 C31 H31B 109.5
H31A C31 H31B 109.5
Si2 C31 H31C 109.5
H31A C31 H31C 109.5
H31B C31 H31C 109.5
Si2 C32 H32A 109.5
Si2 C32 H32B 109.5
H32A C32 H32B 109.5
Si2 C32 H32C 109.5
H32A C32 H32C 109.5
H32B C32 H32C 109.5
C36 C33 C34 108.9(4)
C36 C33 C35 110.0(3)
C34 C33 C35 107.4(3)
C36 C33 Si2 110.8(3)
C34 C33 Si2 109.4(2)
C35 C33 Si2 110.2(3)
C33 C34 H34A 109.5
C33 C34 H34B 109.5
H34A C34 H34B 109.5
C33 C34 H34C 109.5
H34A C34 H34C 109.5
H34B C34 H34C 109.5
C33 C35 H35A 109.5
C33 C35 H35B 109.5
H35A C35 H35B 109.5
C33 C35 H35C 109.5
H35A C35 H35C 109.5
H35B C35 H35C 109.5
C33 C36 H36A 109.5
C33 C36 H36B 109.5
H36A C36 H36B 109.5
C33 C36 H36C 109.5
H36A C36 H36C 109.5
H36B C36 H36C 109.5

loop_
_geom_bond_atom_site_label_1
_geom_bond_atom_site_label_2
_geom_bond_distance
Si1 O2 1.6752(18)
Si1 C21 1.846(3)
Si1 C22 1.849(3)
Si1 C23 1.868(3)
C1 O1 1.234(3)
C1 N1 1.340(3)
C1 C18 1.511(3)
N1 C12 1.481(3)
N1 C17 1.485(3)
Si2 O7 1.655(2)
Si2 C31 1.850(4)
Si2 C33 1.851(4)
Si2 C32 1.877(4)
C2 O2 1.377(3)
C2 C3 1.393(3)
C2 C18 1.400(3)
C3 C4 1.395(3)
C3 C19 1.497(3)
C4 C5 1.379(3)
C4 H4 0.9500
C5 C6 1.389(3)
C5 H5 0.9500
C6 C18 1.397(3)
C6 C7 1.510(3)
C7 O7 1.427(3)
C7 C8 1.557(4)
C7 H7 1.0000
C8 O8 1.410(3)
C8 C9 1.525(4)
C8 H8A 1.0000
O8 H8 0.92(4)
C9 C10 1.500(4)
C9 C20 1.537(4)
C9 H9 1.0000
C10 C11 1.299(4)
C10 H10 0.9500
C11 H11A 0.9500
C11 H11B 0.9500
C12 C14 1.506(4)
C12 C13 1.510(4)
C12 H12 1.0000
C13 H13A 0.9800
C13 H13B 0.9800
C13 H13C 0.9800
C14 H14A 0.9800
C14 H14B 0.9800
C14 H14C 0.9800
C15 C17 1.520(4)
C15 H15A 0.9800
C15 H15B 0.9800
C15 H15C 0.9800
C16 C17 1.517(4)
C16 H16A 0.9800
C16 H16B 0.9800
C16 H16C 0.9800
C17 H17 1.0000
C19 H19A 0.9800
C19 H19B 0.9800
C19 H19C 0.9800
C20 H20A 0.9800
C20 H20B 0.9800
C20 H20C 0.9800
C21 H21A 0.9800
C21 H21B 0.9800
C21 H21C 0.9800
C22 H22A 0.9800
C22 H22B 0.9800
C22 H22C 0.9800
C23 C24 1.494(5)
C23 C26 1.528(4)
C23 C25 1.539(5)
C24 H24A 0.9800
C24 H24B 0.9800
C24 H24C 0.9800
C25 H25A 0.9800
C25 H25B 0.9800
C25 H25C 0.9800
C26 H26A 0.9800
C26 H26B 0.9800
C26 H26C 0.9800
C31 H31A 0.9800
C31 H31B 0.9800
C31 H31C 0.9800
C32 H32A 0.9800
C32 H32B 0.9800
C32 H32C 0.9800
C33 C36 1.508(6)
C33 C34 1.543(5)
C33 C35 1.554(5)
C34 H34A 0.9800
C34 H34B 0.9800
C34 H34C 0.9800
C35 H35A 0.9800
C35 H35B 0.9800
C35 H35C 0.9800
C36 H36A 0.9800
C36 H36B 0.9800
C36 H36C 0.9800

loop_
_geom_torsion_atom_site_label_1
_geom_torsion_atom_site_label_2
_geom_torsion_atom_site_label_3
_geom_torsion_atom_site_label_4
_geom_torsion
O1 C1 N1 C12 -177.8(2)
C18 C1 N1 C12 -1.7(3)
O1 C1 N1 C17 -3.5(4)
C18 C1 N1 C17 172.6(2)
C3 C2 O2 Si1 -88.3(3)
C18 C2 O2 Si1 96.5(2)
C21 Si1 O2 C2 45.3(2)
C22 Si1 O2 C2 -73.7(2)
C23 Si1 O2 C2 166.0(2)
O2 C2 C3 C4 -178.0(2)
C18 C2 C3 C4 -2.9(3)
O2 C2 C3 C19 -1.0(4)
C18 C2 C3 C19 174.1(2)
C2 C3 C4 C5 -1.6(4)
C19 C3 C4 C5 -178.7(2)
C3 C4 C5 C6 1.9(4)
C4 C5 C6 C18 2.3(4)
C4 C5 C6 C7 -175.6(2)
C5 C6 C7 O7 -30.9(3)
C18 C6 C7 O7 151.3(2)
C5 C6 C7 C8 90.0(3)
C18 C6 C7 C8 -87.8(3)
C6 C7 O7 Si2 -159.65(17)
C8 C7 O7 Si2 75.6(2)
C31 Si2 O7 C7 23.2(3)
C33 Si2 O7 C7 145.4(2)
C32 Si2 O7 C7 -97.4(3)
O7 C7 C8 O8 -149.7(2)
C6 C7 C8 O8 89.4(3)
O7 C7 C8 C9 80.6(3)
C6 C7 C8 C9 -40.3(3)
O8 C8 C9 C10 -44.5(3)
C7 C8 C9 C10 85.5(3)
O8 C8 C9 C20 76.8(3)
C7 C8 C9 C20 -153.2(2)
C8 C9 C10 C11 -138.4(3)
C20 C9 C10 C11 99.7(4)
C1 N1 C12 C14 103.8(3)
C17 N1 C12 C14 -70.7(3)
C1 N1 C12 C13 -130.2(3)
C17 N1 C12 C13 55.3(3)
C1 N1 C17 C16 -58.2(3)
C12 N1 C17 C16 116.5(3)
C1 N1 C17 C15 70.0(3)
C12 N1 C17 C15 -115.3(3)
C5 C6 C18 C2 -6.7(4)
C7 C6 C18 C2 171.2(2)
C5 C6 C18 C1 172.7(2)
C7 C6 C18 C1 -9.5(4)
O2 C2 C18 C6 -177.7(2)
C3 C2 C18 C6 7.1(4)
O2 C2 C18 C1 2.9(3)
C3 C2 C18 C1 -172.3(2)
O1 C1 C18 C6 79.7(3)
N1 C1 C18 C6 -96.5(3)
O1 C1 C18 C2 -100.9(3)
N1 C1 C18 C2 82.9(3)
O2 Si1 C23 C24 -58.5(3)
C21 Si1 C23 C24 61.3(3)
C22 Si1 C23 C24 -179.1(3)
O2 Si1 C23 C26 -179.1(2)
C21 Si1 C23 C26 -59.3(3)
C22 Si1 C23 C26 60.3(3)
O2 Si1 C23 C25 62.2(3)
C21 Si1 C23 C25 -178.1(3)
C22 Si1 C23 C25 -58.5(3)
O7 Si2 C33 C36 65.1(3)
C31 Si2 C33 C36 -174.1(3)
C32 Si2 C33 C36 -52.9(4)
O7 Si2 C33 C34 -55.0(3)
C31 Si2 C33 C34 65.8(3)
C32 Si2 C33 C34 -172.9(3)
O7 Si2 C33 C35 -172.9(3)
C31 Si2 C33 C35 -52.1(3)
C32 Si2 C33 C35 69.2(4)
